data_1517614
loop_
_publ_author_name
'Ping-Shing Cheng'
'Sam C.K. Hau'
'Thomas C.W. Mak'

_publ_section_title
;
 Layer-type organosilver(I) complexes assembled with nitrate and
 functionalized phenylethynide ligands
;
_journal_name_full
;
Inorganica Chimica Acta
;
_journal_page_first 110
_journal_page_last 119
_journal_volume 403
_journal_year 2013
_chemical_formula_moiety 'C20 H20 Ag4 N4 O12 S2'
_chemical_formula_sum 'C20 H20 Ag4 N4 O12 S2'
_chemical_formula_weight 1004.00
_space_group_IT_number 2
_symmetry_cell_setting triclinic
_symmetry_space_group_name_Hall '-P 1'
_symmetry_space_group_name_H-M 'P -1'
_atom_sites_solution_hydrogens geom
_atom_sites_solution_primary direct
_atom_sites_solution_secondary difmap
_cell_angle_alpha 102.6630(10)
_cell_angle_beta 90.4210(10)
_cell_angle_gamma 95.6150(10)
_cell_formula_units_Z 2
_cell_length_a 7.7120(3)
_cell_length_b 10.9193(5)
_cell_length_c 17.7306(8)
_cell_measurement_temperature 296(2)
_cell_volume 1449.14(11)
_computing_cell_refinement SAINT(Bruker,2001)
_computing_data_collection APEX2(Bruker,2003)
_computing_data_reduction APEX2(Bruker,2003)
_computing_molecular_graphics DIAMOND
_computing_publication_material 'SHELXL-97 (Sheldrick, 1997)'
_computing_structure_refinement 'SHELXL-97 (Sheldrick, 1997)'
_computing_structure_solution 'SHELXS-97 (Sheldrick, 1997)'
_diffrn_ambient_temperature 296(2)
_diffrn_measured_fraction_theta_full 0.993
_diffrn_measured_fraction_theta_max 0.993
_diffrn_measurement_device_type 'SMART CCD APEX II'
_diffrn_measurement_method '\w and \f'
_diffrn_radiation_monochromator graphite
_diffrn_radiation_source 'fine-focus sealed tube'
_diffrn_radiation_type MoK\a
_diffrn_radiation_wavelength 0.71073
_diffrn_reflns_av_R_equivalents 0.0403
_diffrn_reflns_av_sigmaI/netI 0.0190
_diffrn_reflns_limit_h_max 10
_diffrn_reflns_limit_h_min -8
_diffrn_reflns_limit_k_max 14
_diffrn_reflns_limit_k_min -14
_diffrn_reflns_limit_l_max 23
_diffrn_reflns_limit_l_min -23
_diffrn_reflns_number 57761
_diffrn_reflns_theta_full 28.11
_diffrn_reflns_theta_max 28.11
_diffrn_reflns_theta_min 1.18
_exptl_absorpt_coefficient_mu 2.873
_exptl_absorpt_correction_T_max 0.5973
_exptl_absorpt_correction_T_min 0.4795
_exptl_absorpt_correction_type multi-scan
_exptl_absorpt_process_details SADABS
_exptl_crystal_colour yellow
_exptl_crystal_density_diffrn 2.301
_exptl_crystal_density_method 'not measured'
_exptl_crystal_description needle
_exptl_crystal_F_000 968
_exptl_crystal_size_max 0.30
_exptl_crystal_size_mid 0.20
_exptl_crystal_size_min 0.20
_refine_diff_density_max 1.780
_refine_diff_density_min -1.233
_refine_diff_density_rms 0.269
_refine_ls_extinction_coef 0.0049(3)
_refine_ls_extinction_expression Fc^*^=kFc[1+0.001xFc^2^\l^3^/sin(2\q)]^-1/4^
_refine_ls_extinction_method SHELXL
_refine_ls_goodness_of_fit_ref 1.141
_refine_ls_hydrogen_treatment constr
_refine_ls_matrix_type full
_refine_ls_number_parameters 394
_refine_ls_number_reflns 7035
_refine_ls_number_restraints 0
_refine_ls_restrained_S_all 1.141
_refine_ls_R_factor_all 0.0428
_refine_ls_R_factor_gt 0.0315
_refine_ls_shift/su_max 0.002
_refine_ls_shift/su_mean 0.000
_refine_ls_structure_factor_coef Fsqd
_refine_ls_weighting_details 'calc w=1/[\s^2^(Fo^2^)+(0.0457P)^2^+1.5833P] where P=(Fo^2^+2Fc^2^)/3'
_refine_ls_weighting_scheme calc
_refine_ls_wR_factor_gt 0.0804
_refine_ls_wR_factor_ref 0.0962
_reflns_number_gt 5889
_reflns_number_total 7035
_reflns_threshold_expression >2sigma(I)
_cod_data_source_file ICA-2013-403-110-119-4.cif
_cod_data_source_block L4
_cod_original_sg_symbol_H-M P-1
_cod_database_code 1517614

loop_
_symmetry_equiv_pos_as_xyz
'x, y, z'
'-x, -y, -z'

loop_
_atom_site_label
_atom_site_type_symbol
_atom_site_fract_x
_atom_site_fract_y
_atom_site_fract_z
_atom_site_U_iso_or_equiv
_atom_site_adp_type
_atom_site_occupancy
_atom_site_symmetry_multiplicity
_atom_site_calc_flag
_atom_site_refinement_flags
Ag1 Ag 0.17764(3) 0.49681(2) 0.533048(13) 0.03792(8) Uani 1 1 d .
Ag2 Ag 0.55489(4) 0.49714(4) 0.584565(19) 0.05941(11) Uani 1 1 d .
Ag3 Ag 0.30002(6) 0.67723(3) 0.69994(2) 0.07434(13) Uani 1 1 d .
Ag4 Ag 0.8633(8) 0.7055(3) 0.6291(6) 0.0713(7) Uani 0.63(3) 1 d P
Ag4' Ag 0.8867(7) 0.7139(4) 0.6442(3) 0.0562(7) Uani 0.37(3) 1 d P
C1 C 0.2954(4) 0.4720(3) 0.63676(19) 0.0395(7) Uani 1 1 d .
C2 C 0.3306(4) 0.4441(3) 0.6971(2) 0.0411(7) Uani 1 1 d .
C3 C 0.3627(5) 0.3962(3) 0.7650(2) 0.0424(7) Uani 1 1 d .
C4 C 0.3307(6) 0.4662(4) 0.8384(2) 0.0536(9) Uani 1 1 d .
H4 H 0.2918 0.5455 0.8440 0.064 Uiso 1 1 calc R
C5 C 0.3566(6) 0.4178(5) 0.9030(2) 0.0611(11) Uani 1 1 d .
H5 H 0.3339 0.4632 0.9521 0.073 Uiso 1 1 calc R
C6 C 0.4167(6) 0.3013(4) 0.8929(2) 0.0602(11) Uani 1 1 d .
C7 C 0.4516(6) 0.2310(4) 0.8219(3) 0.0616(11) Uani 1 1 d .
H7 H 0.4928 0.1525 0.8173 0.074 Uiso 1 1 calc R
C8 C 0.4248(5) 0.2786(4) 0.7571(2) 0.0507(9) Uani 1 1 d .
H8 H 0.4481 0.2321 0.7083 0.061 Uiso 1 1 calc R
N1 N 0.4428(8) 0.2506(5) 0.9625(3) 0.0913(17) Uani 1 1 d .
O1 O 0.5118(10) 0.1536(5) 0.9538(3) 0.154(3) Uani 1 1 d .
O2 O 0.3987(7) 0.3086(5) 1.0246(2) 0.1176(18) Uani 1 1 d .
C9 C 0.8496(4) 0.4871(3) 0.58406(18) 0.0347(6) Uani 1 1 d .
C10 C 0.8505(4) 0.4607(3) 0.64721(18) 0.0359(6) Uani 1 1 d .
C11 C 0.8638(4) 0.4193(3) 0.71868(18) 0.0370(6) Uani 1 1 d .
C12 C 0.8307(6) 0.4983(3) 0.7888(2) 0.0494(9) Uani 1 1 d .
H12 H 0.7976 0.5783 0.7899 0.059 Uiso 1 1 calc R
C13 C 0.8470(6) 0.4582(4) 0.8572(2) 0.0547(10) Uani 1 1 d .
H13 H 0.8259 0.5106 0.9044 0.066 Uiso 1 1 calc R
C14 C 0.8949(5) 0.3396(4) 0.8538(2) 0.0494(9) Uani 1 1 d .
C15 C 0.9265(6) 0.2582(4) 0.7856(2) 0.0554(10) Uani 1 1 d .
H15 H 0.9575 0.1779 0.7852 0.066 Uiso 1 1 calc R
C16 C 0.9111(6) 0.2992(4) 0.7177(2) 0.0519(9) Uani 1 1 d .
H16 H 0.9325 0.2459 0.6709 0.062 Uiso 1 1 calc R
N2 N 0.9177(6) 0.2979(4) 0.9270(2) 0.0689(11) Uani 1 1 d .
O3 O 0.9849(7) 0.2003(4) 0.9248(2) 0.0974(13) Uani 1 1 d .
O4 O 0.8690(7) 0.3626(4) 0.98591(19) 0.1027(15) Uani 1 1 d .
N3 N 0.6275(4) 0.7804(3) 0.5027(2) 0.0512(8) Uani 1 1 d .
O5 O 0.7786(4) 0.8082(4) 0.5302(3) 0.0936(13) Uani 1 1 d .
O6 O 0.5234(4) 0.7065(3) 0.52984(18) 0.0571(7) Uani 1 1 d .
O7 O 0.5815(5) 0.8242(3) 0.4485(2) 0.0731(9) Uani 1 1 d .
N4 N 0.6138(5) 0.8756(4) 0.7296(2) 0.0634(9) Uani 1 1 d .
O8 O 0.6212(6) 0.7595(4) 0.7190(2) 0.0902(12) Uani 1 1 d .
O9 O 0.4738(6) 0.9159(4) 0.7466(2) 0.0936(12) Uani 1 1 d .
O10 O 0.7430(7) 0.9439(5) 0.7221(3) 0.130(2) Uani 1 1 d .
O11 O 1.1650(4) 0.7702(2) 0.60880(17) 0.0515(6) Uani 1 1 d .
S1 S 1.25466(11) 0.88948(8) 0.58825(5) 0.04107(18) Uani 1 1 d .
C17 C 1.1316(6) 1.0115(4) 0.6362(2) 0.0544(9) Uani 1 1 d .
H17A H 1.1539 1.0269 0.6910 0.082 Uiso 1 1 calc R
H17B H 1.0096 0.9863 0.6250 0.082 Uiso 1 1 calc R
H17C H 1.1647 1.0872 0.6184 0.082 Uiso 1 1 calc R
C18 C 1.1851(5) 0.8791(4) 0.4916(2) 0.0483(8) Uani 1 1 d .
H18A H 1.0603 0.8636 0.4874 0.072 Uiso 1 1 calc R
H18B H 1.2358 0.8113 0.4581 0.072 Uiso 1 1 calc R
H18C H 1.2214 0.9570 0.4768 0.072 Uiso 1 1 calc R
O12 O 0.0749(6) 0.7491(4) 0.7816(2) 0.0908(13) Uani 1 1 d .
S2 S 0.0833(2) 0.87935(11) 0.83129(6) 0.0690(3) Uani 1 1 d .
C19 C -0.1015(9) 0.8756(6) 0.8911(3) 0.0893(17) Uani 1 1 d .
H19A H -0.0931 0.8130 0.9210 0.134 Uiso 1 1 calc R
H19B H -0.2060 0.8551 0.8592 0.134 Uiso 1 1 calc R
H19C H -0.1049 0.9568 0.9251 0.134 Uiso 1 1 calc R
C20 C 0.2473(10) 0.8879(8) 0.9029(4) 0.120(3) Uani 1 1 d .
H20A H 0.3583 0.8811 0.8790 0.180 Uiso 1 1 calc R
H20B H 0.2227 0.8201 0.9290 0.180 Uiso 1 1 calc R
H20C H 0.2500 0.9671 0.9396 0.180 Uiso 1 1 calc R

loop_
_atom_site_aniso_label
_atom_site_aniso_U_11
_atom_site_aniso_U_22
_atom_site_aniso_U_33
_atom_site_aniso_U_23
_atom_site_aniso_U_13
_atom_site_aniso_U_12
Ag1 0.03019(14) 0.05194(15) 0.03515(13) 0.01535(10) 0.00292(9) 0.00834(10)
Ag2 0.02660(15) 0.0945(3) 0.05843(19) 0.02049(17) 0.00791(12) 0.00412(14)
Ag3 0.1067(3) 0.04972(19) 0.0687(2) 0.01115(16) -0.0210(2) 0.02484(19)
Ag4 0.0575(9) 0.0398(6) 0.1120(17) 0.0081(8) 0.0054(13) 0.0013(5)
Ag4' 0.0502(11) 0.0525(12) 0.058(2) 0.0017(6) 0.0077(8) -0.0116(9)
C1 0.0302(16) 0.0504(18) 0.0411(17) 0.0161(14) 0.0065(13) 0.0067(13)
C2 0.0332(16) 0.0502(19) 0.0416(17) 0.0148(14) 0.0012(13) 0.0025(13)
C3 0.0383(18) 0.0525(19) 0.0395(17) 0.0186(15) -0.0033(13) -0.0001(14)
C4 0.060(2) 0.056(2) 0.047(2) 0.0159(17) 0.0029(17) 0.0094(18)
C5 0.073(3) 0.071(3) 0.0392(19) 0.0152(19) 0.0020(19) -0.002(2)
C6 0.068(3) 0.066(3) 0.050(2) 0.030(2) -0.0168(19) -0.014(2)
C7 0.073(3) 0.046(2) 0.068(3) 0.0233(19) -0.023(2) -0.0034(19)
C8 0.054(2) 0.051(2) 0.046(2) 0.0118(16) -0.0083(16) 0.0029(17)
N1 0.121(4) 0.086(3) 0.072(3) 0.049(3) -0.039(3) -0.033(3)
O1 0.265(8) 0.098(4) 0.112(4) 0.056(3) -0.081(5) 0.003(4)
O2 0.154(5) 0.150(4) 0.057(2) 0.056(3) -0.011(3) -0.021(4)
C9 0.0294(15) 0.0407(16) 0.0353(15) 0.0098(12) 0.0029(11) 0.0062(12)
C10 0.0277(15) 0.0415(16) 0.0383(16) 0.0087(13) 0.0037(12) 0.0029(12)
C11 0.0329(16) 0.0447(17) 0.0337(15) 0.0112(13) 0.0028(12) 0.0000(13)
C12 0.069(3) 0.0400(18) 0.0394(18) 0.0091(14) 0.0058(16) 0.0022(16)
C13 0.080(3) 0.047(2) 0.0346(17) 0.0060(15) 0.0099(17) -0.0032(19)
C14 0.058(2) 0.056(2) 0.0367(17) 0.0190(15) 0.0024(15) -0.0032(17)
C15 0.072(3) 0.054(2) 0.046(2) 0.0190(17) 0.0036(18) 0.0161(19)
C16 0.066(3) 0.055(2) 0.0367(17) 0.0079(15) 0.0053(16) 0.0205(19)
N2 0.093(3) 0.073(3) 0.0452(19) 0.0281(18) 0.0044(19) -0.005(2)
O3 0.138(4) 0.101(3) 0.073(2) 0.052(2) 0.007(2) 0.033(3)
O4 0.180(5) 0.092(3) 0.0394(17) 0.0234(17) 0.017(2) 0.011(3)
N3 0.0393(17) 0.0413(16) 0.074(2) 0.0125(15) 0.0096(15) 0.0069(12)
O5 0.0455(19) 0.089(3) 0.155(4) 0.056(3) -0.023(2) -0.0154(17)
O6 0.0443(15) 0.0490(15) 0.080(2) 0.0181(14) 0.0154(14) 0.0024(12)
O7 0.067(2) 0.080(2) 0.080(2) 0.0354(19) 0.0083(17) 0.0065(17)
N4 0.058(2) 0.075(3) 0.055(2) 0.0074(18) 0.0018(17) 0.0082(19)
O8 0.108(3) 0.078(2) 0.083(3) 0.006(2) -0.004(2) 0.025(2)
O9 0.084(3) 0.116(3) 0.082(3) 0.011(2) 0.016(2) 0.042(2)
O10 0.088(3) 0.144(5) 0.157(5) 0.053(4) 0.007(3) -0.036(3)
O11 0.0463(15) 0.0505(14) 0.0653(17) 0.0282(13) 0.0032(12) 0.0077(11)
S1 0.0343(4) 0.0439(4) 0.0472(4) 0.0142(3) 0.0010(3) 0.0052(3)
C17 0.058(2) 0.049(2) 0.056(2) 0.0082(17) 0.0120(18) 0.0095(17)
C18 0.051(2) 0.051(2) 0.0452(19) 0.0148(16) 0.0009(16) 0.0053(16)
O12 0.095(3) 0.072(2) 0.088(3) -0.0105(19) 0.030(2) -0.018(2)
S2 0.1005(10) 0.0613(6) 0.0431(5) 0.0145(5) 0.0076(5) -0.0092(6)
C19 0.103(5) 0.102(4) 0.060(3) 0.014(3) 0.015(3) 0.004(3)
C20 0.114(6) 0.174(8) 0.063(3) 0.033(4) -0.011(3) -0.039(5)

loop_
_atom_type_symbol
_atom_type_description
_atom_type_scat_dispersion_real
_atom_type_scat_dispersion_imag
_atom_type_scat_source
C C 0.0033 0.0016 'International Tables Vol C Tables 4.2.6.8 and 6.1.1.4'
Ag Ag -0.8971 1.1015 'International Tables Vol C Tables 4.2.6.8 and 6.1.1.4'
N N 0.0061 0.0033 'International Tables Vol C Tables 4.2.6.8 and 6.1.1.4'
O O 0.0106 0.0060 'International Tables Vol C Tables 4.2.6.8 and 6.1.1.4'
S S 0.1246 0.1234 'International Tables Vol C Tables 4.2.6.8 and 6.1.1.4'
H H 0.0000 0.0000 'International Tables Vol C Tables 4.2.6.8 and 6.1.1.4'

loop_
_geom_angle_atom_site_label_1
_geom_angle_atom_site_label_2
_geom_angle_atom_site_label_3
_geom_angle
_geom_angle_site_symmetry_1
_geom_angle_site_symmetry_3
C1 Ag1 C9 159.80(12) . 2_666
C1 Ag1 C9 95.39(11) . 1_455
C9 Ag1 C9 104.56(9) 2_666 1_455
C1 Ag1 Ag2 109.51(9) . 2_666
C9 Ag1 Ag2 50.38(8) 2_666 2_666
C9 Ag1 Ag2 154.78(7) 1_455 2_666
C1 Ag1 Ag1 139.04(9) . 2_566
C9 Ag1 Ag1 60.82(8) 2_666 2_566
C9 Ag1 Ag1 43.74(7) 1_455 2_566
Ag2 Ag1 Ag1 111.130(13) 2_666 2_566
C1 Ag1 Ag2 47.09(9) . .
C9 Ag1 Ag2 113.10(8) 2_666 .
C9 Ag1 Ag2 142.33(7) 1_455 .
Ag2 Ag1 Ag2 62.847(12) 2_666 .
Ag1 Ag1 Ag2 173.860(14) 2_566 .
C1 Ag1 Ag4 126.31(15) . 2_666
C9 Ag1 Ag4 46.61(12) 2_666 2_666
C9 Ag1 Ag4 102.00(11) 1_455 2_666
Ag2 Ag1 Ag4 60.14(6) 2_666 2_666
Ag1 Ag1 Ag4 72.35(12) 2_566 2_666
Ag2 Ag1 Ag4 104.31(11) . 2_666
C1 Ag1 Ag3 44.11(10) . .
C9 Ag1 Ag3 138.24(9) 2_666 .
C9 Ag1 Ag3 88.01(7) 1_455 .
Ag2 Ag1 Ag3 112.498(14) 2_666 .
Ag1 Ag1 Ag3 120.098(15) 2_566 .
Ag2 Ag1 Ag3 63.399(11) . .
Ag4 Ag1 Ag3 167.50(12) 2_666 .
C1 Ag2 C9 151.57(12) . .
C1 Ag2 C10 124.16(11) . .
C9 Ag2 C10 27.50(10) . .
C1 Ag2 Ag1 160.30(9) . 2_666
C9 Ag2 Ag1 45.92(8) . 2_666
C10 Ag2 Ag1 73.18(7) . 2_666
C1 Ag2 Ag1 44.32(9) . .
C9 Ag2 Ag1 162.71(8) . .
C10 Ag2 Ag1 166.93(7) . .
Ag1 Ag2 Ag1 117.152(12) 2_666 .
C1 Ag2 Ag4 131.40(13) . .
C9 Ag2 Ag4 48.61(9) . .
C10 Ag2 Ag4 56.79(13) . .
Ag1 Ag2 Ag4 64.11(12) 2_666 .
Ag1 Ag2 Ag4 133.74(9) . .
C1 Ag2 Ag2 101.09(9) . 2_666
C9 Ag2 Ag2 105.83(8) . 2_666
C10 Ag2 Ag2 132.46(7) . 2_666
Ag1 Ag2 Ag2 60.014(11) 2_666 2_666
Ag1 Ag2 Ag2 57.137(10) . 2_666
Ag4 Ag2 Ag2 105.12(17) . 2_666
C1 Ag2 Ag4' 129.38(11) . .
C9 Ag2 Ag4' 48.00(11) . .
C10 Ag2 Ag4' 54.01(12) . .
Ag1 Ag2 Ag4' 66.93(7) 2_666 .
Ag1 Ag2 Ag4' 135.92(9) . .
Ag4 Ag2 Ag4' 4.11(15) . .
Ag2 Ag2 Ag4' 109.23(9) 2_666 .
C1 Ag2 Ag3 43.14(9) . .
C9 Ag2 Ag3 132.77(8) . .
C10 Ag2 Ag3 116.04(7) . .
Ag1 Ag2 Ag3 142.644(16) 2_666 .
Ag1 Ag2 Ag3 61.369(10) . .
Ag4 Ag2 Ag3 89.94(7) . .
Ag2 Ag2 Ag3 106.496(17) 2_666 .
Ag4' Ag2 Ag3 88.90(7) . .
C1 Ag3 O12 121.67(12) . .
C1 Ag3 O11 102.93(11) . 1_455
O12 Ag3 O11 85.27(14) . 1_455
C1 Ag3 O8 105.32(12) . .
O12 Ag3 O8 125.88(14) . .
O11 Ag3 O8 110.28(12) 1_455 .
C1 Ag3 C2 28.11(11) . .
O12 Ag3 C2 110.50(13) . .
O11 Ag3 C2 130.02(11) 1_455 .
O8 Ag3 C2 98.13(12) . .
C1 Ag3 Ag1 40.65(8) . .
O12 Ag3 Ag1 115.98(10) . .
O11 Ag3 Ag1 62.30(7) 1_455 .
O8 Ag3 Ag1 117.06(9) . .
C2 Ag3 Ag1 68.32(8) . .
C1 Ag3 Ag2 42.13(8) . .
O12 Ag3 Ag2 163.63(9) . .
O11 Ag3 Ag2 100.01(7) 1_455 .
O8 Ag3 Ag2 66.98(9) . .
C2 Ag3 Ag2 54.42(8) . .
Ag1 Ag3 Ag2 55.232(10) . .
C9 Ag4 O5 111.7(4) . .
C9 Ag4 O11 101.68(13) . .
O5 Ag4 O11 89.20(16) . .
C9 Ag4 O8 109.93(17) . .
O5 Ag4 O8 98.2(2) . .
O11 Ag4 O8 141.8(4) . .
C9 Ag4 Ag2 47.28(15) . .
O5 Ag4 Ag2 91.6(3) . .
O11 Ag4 Ag2 146.3(2) . .
O8 Ag4 Ag2 71.29(15) . .
C9 Ag4 Ag1 41.58(17) . 2_666
O5 Ag4 Ag1 71.0(3) . 2_666
O11 Ag4 Ag1 93.06(18) . 2_666
O8 Ag4 Ag1 124.8(3) . 2_666
Ag2 Ag4 Ag1 55.75(15) . 2_666
O11 Ag4' C9 101.30(18) . .
O11 Ag4' O8 152.0(3) . .
C9 Ag4' O8 106.4(2) . .
O11 Ag4' Ag2 139.66(19) . .
C9 Ag4' Ag2 43.69(12) . .
O8 Ag4' Ag2 67.63(16) . .
C2 C1 Ag1 166.8(3) . .
C2 C1 Ag2 103.2(3) . .
Ag1 C1 Ag2 88.59(12) . .
C2 C1 Ag3 89.7(3) . .
Ag1 C1 Ag3 95.25(13) . .
Ag2 C1 Ag3 94.73(13) . .
C1 C2 C3 173.2(4) . .
C1 C2 Ag3 62.2(2) . .
C3 C2 Ag3 123.9(3) . .
C8 C3 C4 119.7(3) . .
C8 C3 C2 119.7(3) . .
C4 C3 C2 120.6(3) . .
C5 C4 C3 120.2(4) . .
C5 C4 H4 119.9 . .
C3 C4 H4 119.9 . .
C6 C5 C4 118.5(4) . .
C6 C5 H5 120.8 . .
C4 C5 H5 120.8 . .
C7 C6 C5 122.9(4) . .
C7 C6 N1 119.3(5) . .
C5 C6 N1 117.8(5) . .
C6 C7 C8 118.9(4) . .
C6 C7 H7 120.5 . .
C8 C7 H7 120.5 . .
C7 C8 C3 119.9(4) . .
C7 C8 H8 120.1 . .
C3 C8 H8 120.1 . .
O1 N1 O2 123.8(5) . .
O1 N1 C6 117.1(6) . .
O2 N1 C6 119.1(6) . .
C10 C9 Ag1 170.2(3) . 2_666
C10 C9 Ag2 92.2(2) . .
Ag1 C9 Ag2 83.70(11) 2_666 .
C10 C9 Ag4 96.6(3) . .
Ag1 C9 Ag4 91.8(3) 2_666 .
Ag2 C9 Ag4 84.11(18) . .
C10 C9 Ag4' 91.0(3) . .
Ag1 C9 Ag4' 97.69(17) 2_666 .
Ag2 C9 Ag4' 88.31(17) . .
Ag4 C9 Ag4' 6.9(2) . .
C10 C9 Ag1 108.9(2) . 1_655
Ag1 C9 Ag1 75.44(9) 2_666 1_655
Ag2 C9 Ag1 158.89(14) . 1_655
Ag4 C9 Ag1 93.23(13) . 1_655
Ag4' C9 Ag1 91.27(14) . 1_655
C9 C10 C11 173.8(3) . .
C9 C10 Ag2 60.26(19) . .
C11 C10 Ag2 124.1(2) . .
C12 C11 C16 119.5(3) . .
C12 C11 C10 120.7(3) . .
C16 C11 C10 119.8(3) . .
C13 C12 C11 120.1(4) . .
C13 C12 H12 119.9 . .
C11 C12 H12 119.9 . .
C14 C13 C12 118.6(3) . .
C14 C13 H13 120.7 . .
C12 C13 H13 120.7 . .
C13 C14 C15 123.0(3) . .
C13 C14 N2 118.7(4) . .
C15 C14 N2 118.3(4) . .
C14 C15 C16 118.1(4) . .
C14 C15 H15 120.9 . .
C16 C15 H15 120.9 . .
C15 C16 C11 120.7(3) . .
C15 C16 H16 119.6 . .
C11 C16 H16 119.6 . .
O4 N2 O3 123.5(4) . .
O4 N2 C14 118.1(4) . .
O3 N2 C14 118.4(4) . .
O7 N3 O5 119.8(4) . .
O7 N3 O6 120.3(4) . .
O5 N3 O6 119.9(4) . .
N3 O5 Ag4 117.4(3) . .
O10 N4 O9 122.4(5) . .
O10 N4 O8 119.7(5) . .
O9 N4 O8 117.9(5) . .
N4 O8 Ag4' 106.3(4) . .
N4 O8 Ag4 107.3(3) . .
Ag4' O8 Ag4 7.2(2) . .
N4 O8 Ag3 101.4(3) . .
Ag4' O8 Ag3 134.6(2) . .
Ag4 O8 Ag3 128.1(3) . .
S1 O11 Ag4' 133.67(19) . .
S1 O11 Ag3 119.78(15) . 1_655
Ag4' O11 Ag3 93.85(17) . 1_655
S1 O11 Ag4 132.13(17) . .
Ag4' O11 Ag4 7.1(2) . .
Ag3 O11 Ag4 99.3(2) 1_655 .
O11 S1 C18 104.33(18) . .
O11 S1 C17 103.98(18) . .
C18 S1 C17 99.6(2) . .
S1 C17 H17A 109.5 . .
S1 C17 H17B 109.5 . .
H17A C17 H17B 109.5 . .
S1 C17 H17C 109.5 . .
H17A C17 H17C 109.5 . .
H17B C17 H17C 109.5 . .
S1 C18 H18A 109.5 . .
S1 C18 H18B 109.5 . .
H18A C18 H18B 109.5 . .
S1 C18 H18C 109.5 . .
H18A C18 H18C 109.5 . .
H18B C18 H18C 109.5 . .
S2 O12 Ag3 123.2(2) . .
O12 S2 C20 106.1(4) . .
O12 S2 C19 104.5(3) . .
C20 S2 C19 98.2(3) . .
S2 C19 H19A 109.5 . .
S2 C19 H19B 109.5 . .
H19A C19 H19B 109.5 . .
S2 C19 H19C 109.5 . .
H19A C19 H19C 109.5 . .
H19B C19 H19C 109.5 . .
S2 C20 H20A 109.5 . .
S2 C20 H20B 109.5 . .
H20A C20 H20B 109.5 . .
S2 C20 H20C 109.5 . .
H20A C20 H20C 109.5 . .
H20B C20 H20C 109.5 . .

loop_
_geom_bond_atom_site_label_1
_geom_bond_atom_site_label_2
_geom_bond_distance
_geom_bond_site_symmetry_2
Ag1 C1 2.126(3) .
Ag1 C9 2.132(3) 2_666
Ag1 C9 2.693(3) 1_455
Ag1 Ag2 2.9504(4) 2_666
Ag1 Ag1 2.9852(5) 2_566
Ag1 Ag2 3.0424(4) .
Ag1 Ag4 3.211(9) 2_666
Ag1 Ag3 3.2507(5) .
Ag2 C1 2.229(3) .
Ag2 C9 2.286(3) .
Ag2 C10 2.631(3) .
Ag2 Ag1 2.9505(4) 2_666
Ag2 Ag4 3.096(7) .
Ag2 Ag2 3.1254(7) 2_666
Ag2 Ag4' 3.308(6) .
Ag2 Ag3 3.3115(5) .
Ag3 C1 2.272(4) .
Ag3 O12 2.352(4) .
Ag3 O11 2.372(3) 1_455
Ag3 O8 2.544(5) .
Ag3 C2 2.569(4) .
Ag4 C9 2.335(5) .
Ag4 O5 2.397(9) .
Ag4 O11 2.418(5) .
Ag4 O8 2.494(5) .
Ag4 Ag1 3.211(9) 2_666
Ag4' O11 2.305(5) .
Ag4' C9 2.460(6) .
Ag4' O8 2.480(6) .
C1 C2 1.211(5) .
C2 C3 1.442(5) .
C3 C8 1.393(5) .
C3 C4 1.395(5) .
C4 C5 1.383(6) .
C4 H4 0.9300 .
C5 C6 1.371(7) .
C5 H5 0.9300 .
C6 C7 1.367(7) .
C6 N1 1.480(5) .
C7 C8 1.383(5) .
C7 H7 0.9300 .
C8 H8 0.9300 .
N1 O1 1.212(8) .
N1 O2 1.213(7) .
C9 C10 1.216(5) .
C9 Ag1 2.132(3) 2_666
C9 Ag1 2.693(3) 1_655
C10 C11 1.442(4) .
C11 C12 1.391(5) .
C11 C16 1.392(5) .
C12 C13 1.385(5) .
C12 H12 0.9300 .
C13 C14 1.370(6) .
C13 H13 0.9300 .
C14 C15 1.374(6) .
C14 N2 1.480(5) .
C15 C16 1.381(5) .
C15 H15 0.9300 .
C16 H16 0.9300 .
N2 O4 1.211(5) .
N2 O3 1.223(6) .
N3 O7 1.228(5) .
N3 O5 1.243(5) .
N3 O6 1.255(4) .
N4 O10 1.211(6) .
N4 O9 1.220(5) .
N4 O8 1.248(5) .
O11 S1 1.530(3) .
O11 Ag3 2.372(3) 1_655
S1 C18 1.769(4) .
S1 C17 1.778(4) .
C17 H17A 0.9600 .
C17 H17B 0.9600 .
C17 H17C 0.9600 .
C18 H18A 0.9600 .
C18 H18B 0.9600 .
C18 H18C 0.9600 .
O12 S2 1.495(4) .
S2 C20 1.767(7) .
S2 C19 1.785(6) .
C19 H19A 0.9600 .
C19 H19B 0.9600 .
C19 H19C 0.9600 .
C20 H20A 0.9600 .
C20 H20B 0.9600 .
C20 H20C 0.9600 .
